data_7237675
loop_
_publ_author_name
'Hong, Qin-Long'
'Zhang, Hai-Xia'
'Zhang, Jian'

_publ_section_title
;
 Synthesis of boron imidazolate frameworks with cobalt clusters for
 efficient visible-light driven CO2 reduction
;
_journal_issue 29
_journal_name_full 'Journal of Materials Chemistry A'
_journal_page_first 17272
_journal_paper_doi 10.1039/C9TA04842A
_journal_volume 7
_journal_year 2019
_chemical_formula_sum 'C43 H36 B2 Co3 N14 O17'
_chemical_formula_weight 1219.27
_chemical_name_common BIF-95-Co
_space_group_crystal_system monoclinic
_space_group_IT_number 15
_space_group_name_Hall '-C 2yc'
_space_group_name_H-M_alt 'C 1 2/c 1'
_atom_sites_solution_hydrogens geom
_audit_creation_method SHELXL-2014/7
_audit_update_record
;
2019-01-23 deposited with the CCDC.	2019-07-04 downloaded from the CCDC.
;
_cell_angle_alpha 90
_cell_angle_beta 92.738(16)
_cell_angle_gamma 90
_cell_formula_units_Z 4
_cell_length_a 26.697(8)
_cell_length_b 11.981(3)
_cell_length_c 22.084(4)
_cell_measurement_reflns_used 9522
_cell_measurement_temperature 293(2)
_cell_measurement_theta_max 27.5709
_cell_measurement_theta_min 2.0677
_cell_volume 7056(3)
_computing_structure_refinement 'SHELXL-2014/7 (Sheldrick, 2014)'
_diffrn_ambient_temperature 293(2)
_diffrn_measured_fraction_theta_full 0.997
_diffrn_measured_fraction_theta_max 0.992
_diffrn_measurement_device_type Saturn724+
_diffrn_radiation_type MoK\a
_diffrn_radiation_wavelength 0.71073
_diffrn_reflns_av_R_equivalents 0.1186
_diffrn_reflns_av_unetI/netI 0.1273
_diffrn_reflns_Laue_measured_fraction_full 0.997
_diffrn_reflns_Laue_measured_fraction_max 0.992
_diffrn_reflns_limit_h_max 34
_diffrn_reflns_limit_h_min -23
_diffrn_reflns_limit_k_max 15
_diffrn_reflns_limit_k_min -15
_diffrn_reflns_limit_l_max 28
_diffrn_reflns_limit_l_min -28
_diffrn_reflns_number 29596
_diffrn_reflns_point_group_measured_fraction_full 0.997
_diffrn_reflns_point_group_measured_fraction_max 0.992
_diffrn_reflns_theta_full 25.242
_diffrn_reflns_theta_max 27.528
_diffrn_reflns_theta_min 2.063
_exptl_absorpt_coefficient_mu 0.759
_exptl_crystal_colour purple
_exptl_crystal_density_diffrn 1.148
_exptl_crystal_description bulk
_exptl_crystal_F_000 2476
_exptl_crystal_size_max 0.3000
_exptl_crystal_size_mid 0.2000
_exptl_crystal_size_min 0.2000
_refine_diff_density_max 1.069
_refine_diff_density_min -0.554
_refine_diff_density_rms 0.151
_refine_ls_extinction_method none
_refine_ls_goodness_of_fit_ref 1.114
_refine_ls_hydrogen_treatment constr
_refine_ls_matrix_type full
_refine_ls_number_parameters 383
_refine_ls_number_reflns 8074
_refine_ls_number_restraints 2
_refine_ls_restrained_S_all 1.114
_refine_ls_R_factor_all 0.1818
_refine_ls_R_factor_gt 0.1230
_refine_ls_shift/su_max 0.014
_refine_ls_shift/su_mean 0.001
_refine_ls_structure_factor_coef Fsqd
_refine_ls_weighting_details 'w=1/[\s^2^(Fo^2^)+(0.2000P)^2^] where P=(Fo^2^+2Fc^2^)/3'
_refine_ls_weighting_scheme calc
_refine_ls_wR_factor_gt 0.3277
_refine_ls_wR_factor_ref 0.3714
_reflns_Friedel_coverage 0.000
_reflns_number_gt 4712
_reflns_number_total 8074
_reflns_threshold_expression 'I > 2\s(I)'
_cod_data_source_file c9ta04842a2.cif
_cod_data_source_block w
_cod_original_sg_symbol_H-M 'C 2/c'
_cod_database_code 7237675
_shelx_shelxl_version_number 2014/7
_shelx_space_group_comment
;
The symmetry employed for this shelxl refinement is uniquely defined
by the following loop, which should always be used as a source of
symmetry information in preference to the above space-group names.
They are only intended as comments.
;

loop_
_space_group_symop_operation_xyz
'x, y, z'
'-x, y, -z+1/2'
'x+1/2, y+1/2, z'
'-x+1/2, y+1/2, -z+1/2'
'-x, -y, -z'
'x, -y, z-1/2'
'-x+1/2, -y+1/2, -z'
'x+1/2, -y+1/2, z-1/2'

loop_
_atom_site_label
_atom_site_type_symbol
_atom_site_fract_x
_atom_site_fract_y
_atom_site_fract_z
_atom_site_U_iso_or_equiv
_atom_site_adp_type
_atom_site_occupancy
_atom_site_site_symmetry_order
_atom_site_calc_flag
_atom_site_refinement_flags_posn
_atom_site_refinement_flags_adp
_atom_site_refinement_flags_occupancy
Co1 Co 0.0000 0.81324(11) 0.2500 0.0445(4) Uani 1 2 d S T P
Co2 Co -0.09937(4) 0.97416(8) 0.23367(4) 0.0443(3) Uani 1 1 d . . .
O1 O -0.0265(2) 1.1808(4) -0.1629(2) 0.0538(13) Uani 1 1 d . . .
O2 O -0.07006(19) 0.8216(4) 0.2123(2) 0.0462(11) Uani 1 1 d . . .
O3 O -0.0911(2) 1.0607(5) -0.1747(2) 0.0539(13) Uani 1 1 d . . .
O5 O -0.0906(2) 1.0097(5) 0.1418(2) 0.0593(14) Uani 1 1 d . . .
O6 O -0.0174(2) 1.0995(5) 0.1478(2) 0.0703(17) Uani 1 1 d . . .
N8 N -0.3827(2) 0.6388(4) 0.2457(3) 0.0446(14) Uani 1 1 d . . .
N9 N -0.3420(2) 0.7993(5) 0.2436(3) 0.0540(16) Uani 1 1 d . . .
N10 N -0.2551(2) 0.8856(5) 0.2367(3) 0.0534(16) Uani 1 1 d . . .
N11 N -0.3307(2) 1.0125(5) 0.2423(3) 0.0529(15) Uani 1 1 d . . .
C12 C -0.0601(3) 1.1042(6) -0.0752(3) 0.0476(16) Uani 1 1 d . . .
C13 C -0.0583(3) 1.0774(6) 0.0513(3) 0.0487(17) Uani 1 1 d . . .
C14 C -0.0590(3) 1.1163(6) -0.1432(3) 0.0469(16) Uani 1 1 d . . .
C15 C -0.0549(3) 1.0614(6) 0.1194(3) 0.0510(18) Uani 1 1 d . . .
C16 C -0.2114(3) 0.9336(6) 0.2591(3) 0.0503(17) Uani 1 1 d . . .
C18 C -0.3623(3) 1.0718(7) 0.2753(4) 0.060(2) Uani 1 1 d . . .
C19 C -0.3491(3) 0.7065(5) 0.2742(3) 0.0450(16) Uani 1 1 d . . .
N20 N -0.3732(3) 1.1676(6) 0.2444(4) 0.069(2) Uani 1 1 d . . .
C21 C -0.0871(4) 1.0093(8) 0.0122(4) 0.064(2) Uani 1 1 d . . .
C22 C -0.2090(4) 1.0006(9) 0.3174(4) 0.071(3) Uani 1 1 d . . .
H H -0.2226 0.9561 0.3500 0.106 Uiso 1 1 calc R U .
HA H -0.2287 1.0691 0.3117 0.106 Uiso 1 1 calc R U .
HB H -0.1740 1.0199 0.3282 0.106 Uiso 1 1 calc R U .
C23 C -0.0886(3) 1.0252(8) -0.0496(4) 0.065(2) Uani 1 1 d . . .
HC H -0.1101 0.9799 -0.0748 0.078 Uiso 1 1 calc R U .
C24 C -0.0302(4) 1.1739(7) -0.0367(3) 0.066(2) Uani 1 1 d . . .
HD H -0.0103 1.2308 -0.0534 0.079 Uiso 1 1 calc R U .
N25 N -0.1742(2) 0.9197(5) 0.2227(3) 0.0493(14) Uani 1 1 d . . .
C26 C -0.3219(4) 0.6816(7) 0.3340(4) 0.067(2) Uani 1 1 d . . .
HE H -0.2857 0.6803 0.3286 0.100 Uiso 1 1 calc R U .
HF H -0.3326 0.6089 0.3489 0.100 Uiso 1 1 calc R U .
HG H -0.3296 0.7396 0.3634 0.100 Uiso 1 1 calc R U .
C27 C -0.2437(3) 0.8374(7) 0.1837(4) 0.059(2) Uani 1 1 d . . .
HH H -0.2662 0.7970 0.1573 0.071 Uiso 1 1 calc R U .
C28 C -0.0299(4) 1.1593(8) 0.0245(3) 0.070(3) Uani 1 1 d . . .
C30 C -0.1943(3) 0.8568(7) 0.1749(4) 0.058(2) Uani 1 1 d . . .
HI H -0.1765 0.8313 0.1414 0.070 Uiso 1 1 calc R U .
C32 C -0.3730(3) 0.7924(7) 0.1917(4) 0.066(2) Uani 1 1 d . . .
HJ H -0.3762 0.8465 0.1603 0.079 Uiso 1 1 calc R U .
C33 C -0.3481(4) 1.1647(7) 0.1918(5) 0.074(3) Uani 1 1 d . . .
HK H -0.3492 1.2214 0.1617 0.089 Uiso 1 1 calc R U .
C34 C -0.3977(3) 0.6951(6) 0.1940(4) 0.057(2) Uani 1 1 d . . .
HL H -0.4219 0.6692 0.1643 0.069 Uiso 1 1 calc R U .
B35 B -0.3067(3) 0.8970(7) 0.2644(5) 0.054(2) Uani 1 1 d . . .
HM H -0.3023 0.8968 0.3096 0.065 Uiso 1 1 calc R U .
C37 C -0.3222(4) 1.0703(8) 0.1893(4) 0.071(2) Uani 1 1 d . . .
HN H -0.3018 1.0470 0.1575 0.085 Uiso 1 1 calc R U .
O38 O 0.0000 0.6380(8) 0.2500 0.090(3) Uani 1 2 d DS T P
C41 C -0.3802(4) 1.0443(9) 0.3333(5) 0.083(3) Uani 1 1 d . . .
HO H -0.3933 0.9679 0.3325 0.124 Uiso 1 1 calc R U .
HP H -0.4069 1.0962 0.3432 0.124 Uiso 1 1 calc R U .
HQ H -0.3526 1.0499 0.3640 0.124 Uiso 1 1 calc R U .
N3 N -0.1133(10) 0.907(3) 0.0360(9) 0.121(9) Uani 0.5 1 d . . P
O8 O -0.0390(11) 1.3155(17) 0.0914(11) 0.150(9) Uani 0.5 1 d . . P
O9 O 0.0329(12) 1.267(2) 0.0576(9) 0.169(11) Uani 0.5 1 d . . P
N1 N -0.0118(11) 1.254(2) 0.0607(10) 0.117(8) Uani 0.5 1 d . . P
O4 O -0.0900(14) 0.8277(18) 0.0654(9) 0.181(14) Uani 0.5 1 d . . P
O7 O -0.1587(10) 0.907(3) 0.0228(11) 0.228(17) Uani 0.5 1 d . . P
O10 O 0.0000 1.0014(6) 0.2500 0.088(4) Uani 1 2 d S T P
C3 C 0.0157(7) 0.491(2) 0.1901(7) 0.35(2) Uani 1 1 d D . .
C4 C 0.0000 0.5341(12) 0.2500 0.183(13) Uiso 1 2 d DS . P
O11 O 0.0000 0.342(3) 0.2500 0.305(15) Uiso 1 2 d S . P

loop_
_atom_site_aniso_label
_atom_site_aniso_U_11
_atom_site_aniso_U_22
_atom_site_aniso_U_33
_atom_site_aniso_U_23
_atom_site_aniso_U_13
_atom_site_aniso_U_12
Co1 0.0507(8) 0.0486(7) 0.0344(7) 0.000 0.0048(5) 0.000
Co2 0.0541(6) 0.0458(5) 0.0331(5) 0.0000(4) 0.0027(4) 0.0006(4)
O1 0.070(4) 0.063(3) 0.030(2) -0.004(2) 0.010(2) -0.016(3)
O2 0.053(3) 0.049(3) 0.037(2) 0.0025(19) 0.004(2) -0.002(2)
O3 0.065(3) 0.070(3) 0.027(2) 0.003(2) 0.002(2) -0.017(3)
O5 0.076(4) 0.071(3) 0.031(3) 0.004(2) 0.005(2) -0.001(3)
O6 0.088(4) 0.087(4) 0.035(3) 0.009(3) -0.008(3) -0.017(3)
N8 0.055(4) 0.038(3) 0.040(3) 0.003(2) 0.000(3) 0.004(3)
N9 0.048(4) 0.049(3) 0.064(4) 0.001(3) -0.003(3) -0.007(3)
N10 0.053(4) 0.044(3) 0.063(4) -0.008(3) 0.000(3) -0.009(3)
N11 0.050(4) 0.047(3) 0.062(4) 0.001(3) 0.010(3) 0.002(3)
C12 0.060(5) 0.052(4) 0.031(3) 0.001(3) 0.003(3) -0.008(3)
C13 0.054(4) 0.062(4) 0.029(3) 0.006(3) 0.003(3) -0.005(3)
C14 0.050(4) 0.064(4) 0.028(3) 0.004(3) 0.006(3) -0.003(3)
C15 0.067(5) 0.054(4) 0.031(3) 0.007(3) -0.003(3) 0.004(4)
C16 0.052(5) 0.056(4) 0.043(4) -0.003(3) 0.002(3) 0.000(3)
C18 0.053(5) 0.052(4) 0.075(6) -0.001(4) -0.001(4) -0.006(4)
C19 0.052(4) 0.041(3) 0.043(4) -0.005(3) 0.004(3) 0.001(3)
N20 0.066(5) 0.063(4) 0.077(5) -0.006(4) -0.003(4) -0.006(4)
C21 0.076(6) 0.080(5) 0.036(4) 0.008(4) 0.008(4) -0.026(4)
C22 0.064(6) 0.094(7) 0.055(5) -0.021(4) 0.011(4) -0.012(5)
C23 0.072(6) 0.083(6) 0.039(4) 0.002(4) -0.005(4) -0.020(5)
C24 0.091(6) 0.069(5) 0.037(4) 0.003(3) 0.011(4) -0.028(5)
N25 0.052(4) 0.044(3) 0.052(4) -0.002(3) 0.000(3) 0.000(3)
C26 0.085(6) 0.056(5) 0.058(5) -0.001(4) -0.011(4) -0.011(4)
C27 0.056(5) 0.060(5) 0.061(5) -0.010(4) -0.002(4) -0.004(4)
C28 0.099(7) 0.077(5) 0.033(4) -0.002(4) -0.003(4) -0.028(5)
C30 0.058(5) 0.065(5) 0.052(4) -0.012(4) 0.001(4) 0.009(4)
C32 0.069(6) 0.059(5) 0.067(5) 0.015(4) -0.010(4) -0.004(4)
C33 0.084(7) 0.052(5) 0.089(7) 0.015(4) 0.020(5) 0.009(4)
C34 0.062(5) 0.050(4) 0.059(5) 0.013(3) -0.004(4) 0.001(4)
B35 0.051(5) 0.045(4) 0.066(6) -0.001(4) 0.001(4) -0.003(4)
C37 0.078(6) 0.067(5) 0.071(6) 0.015(4) 0.029(5) 0.017(5)
O38 0.079(7) 0.057(5) 0.134(10) 0.000 0.010(6) 0.000
C41 0.086(7) 0.087(7) 0.077(7) 0.009(5) 0.028(5) 0.010(5)
N3 0.132(19) 0.18(3) 0.046(10) -0.004(12) 0.006(11) -0.072(18)
O8 0.22(3) 0.107(14) 0.122(17) -0.058(12) -0.008(17) 0.001(14)
O9 0.21(3) 0.20(2) 0.090(14) -0.031(14) -0.001(15) -0.12(2)
N1 0.122(19) 0.17(2) 0.063(12) 0.009(13) -0.012(12) -0.044(18)
O4 0.37(4) 0.121(16) 0.058(11) -0.013(10) 0.067(17) -0.08(2)
O7 0.16(2) 0.39(4) 0.13(2) 0.07(2) -0.017(17) -0.19(3)
O10 0.191(12) 0.032(4) 0.040(4) 0.000 -0.012(6) 0.000
C3 0.134(18) 0.26(3) 0.63(6) -0.28(3) -0.20(3) 0.111(18)

loop_
_atom_type_symbol
_atom_type_description
_atom_type_scat_dispersion_real
_atom_type_scat_dispersion_imag
_atom_type_scat_source
C C 0.0033 0.0016 'International Tables Vol C Tables 4.2.6.8 and 6.1.1.4'
H H 0.0000 0.0000 'International Tables Vol C Tables 4.2.6.8 and 6.1.1.4'
B B 0.0013 0.0007 'International Tables Vol C Tables 4.2.6.8 and 6.1.1.4'
N N 0.0061 0.0033 'International Tables Vol C Tables 4.2.6.8 and 6.1.1.4'
O O 0.0106 0.0060 'International Tables Vol C Tables 4.2.6.8 and 6.1.1.4'
Co Co 0.3494 0.9721 'International Tables Vol C Tables 4.2.6.8 and 6.1.1.4'

loop_
_geom_angle_atom_site_label_1
_geom_angle_atom_site_label_2
_geom_angle_atom_site_label_3
_geom_angle
_geom_angle_site_symmetry_1
_geom_angle_site_symmetry_3
O2 Co1 O2 174.3(3) . 2
O2 Co1 O1 91.7(2) . 6_576
O2 Co1 O1 88.1(2) 2 6_576
O2 Co1 O1 88.1(2) . 5_575
O2 Co1 O1 91.7(2) 2 5_575
O1 Co1 O1 176.0(3) 6_576 5_575
O2 Co1 O38 92.87(13) . .
O2 Co1 O38 92.87(13) 2 .
O1 Co1 O38 91.98(14) 6_576 .
O1 Co1 O38 91.98(14) 5_575 .
O2 Co1 O10 87.13(13) . .
O2 Co1 O10 87.13(13) 2 .
O1 Co1 O10 88.02(14) 6_576 .
O1 Co1 O10 88.02(14) 5_575 .
O38 Co1 O10 180.0 . .
O2 Co2 O3 91.2(2) . 6_576
O2 Co2 N8 170.7(2) . 4_455
O3 Co2 N8 89.5(2) 6_576 4_455
O2 Co2 O5 84.1(2) . .
O3 Co2 O5 167.5(2) 6_576 .
N8 Co2 O5 93.2(2) 4_455 .
O2 Co2 N25 93.9(2) . .
O3 Co2 N25 96.1(2) 6_576 .
N8 Co2 N25 95.3(2) 4_455 .
O5 Co2 N25 95.8(2) . .
C14 O1 Co1 127.8(4) . 5_575
Co1 O2 Co2 107.9(2) . .
C14 O3 Co2 132.9(5) . 6_575
C15 O5 Co2 127.0(5) . .
C19 N8 C34 104.9(6) . .
C19 N8 Co2 128.6(4) . 4_445
C34 N8 Co2 125.9(5) . 4_445
C19 N9 C32 106.2(6) . .
C19 N9 B35 125.5(6) . .
C32 N9 B35 128.3(7) . .
C27 N10 C16 105.5(7) . .
C27 N10 B35 128.7(7) . .
C16 N10 B35 125.6(7) . .
C18 N11 C37 109.0(7) . .
C18 N11 B35 123.2(7) . .
C37 N11 B35 127.7(7) . .
C23 C12 C24 118.4(7) . .
C23 C12 C14 121.3(6) . .
C24 C12 C14 120.3(7) . .
C28 C13 C21 116.5(7) . .
C28 C13 C15 120.4(6) . .
C21 C13 C15 123.1(7) . .
O1 C14 O3 126.4(6) . .
O1 C14 C12 116.9(6) . .
O3 C14 C12 116.7(6) . .
O6 C15 O5 126.2(7) . .
O6 C15 C13 117.5(7) . .
O5 C15 C13 116.2(6) . .
N25 C16 N10 112.4(6) . .
N25 C16 C22 125.6(7) . .
N10 C16 C22 121.9(7) . .
N11 C18 N20 107.5(8) . .
N11 C18 C41 127.6(8) . .
N20 C18 C41 124.9(9) . .
N9 C19 N8 112.1(6) . .
N9 C19 C26 122.8(6) . .
N8 C19 C26 125.1(6) . .
C18 N20 C33 107.6(8) . .
C23 C21 C13 121.6(7) . .
C23 C21 N3 117.6(10) . .
C13 C21 N3 120.5(9) . .
C12 C23 C21 121.3(7) . .
C28 C24 C12 119.9(7) . .
C16 N25 C30 104.9(6) . .
C16 N25 Co2 129.1(5) . .
C30 N25 Co2 126.1(6) . .
N10 C27 C30 108.1(7) . .
C24 C28 C13 122.4(7) . .
C24 C28 N1 115.5(11) . .
C13 C28 N1 119.3(12) . .
C27 C30 N25 109.1(7) . .
C34 C32 N9 107.3(7) . .
C37 C33 N20 109.5(8) . .
C32 C34 N8 109.5(7) . .
N10 B35 N9 110.9(7) . .
N10 B35 N11 108.1(7) . .
N9 B35 N11 109.4(6) . .
C33 C37 N11 106.4(8) . .
C4 O38 Co1 180.0 . .
O7 N3 O4 124(3) . .
O7 N3 C21 112(3) . .
O4 N3 C21 123(2) . .
O9 N1 O8 124(3) . .
O9 N1 C28 112(3) . .
O8 N1 C28 125(2) . .
O38 C4 C3 109.9(12) . 2
O38 C4 C3 109.9(12) . .
C3 C4 C3 140(2) 2 .

loop_
_geom_bond_atom_site_label_1
_geom_bond_atom_site_label_2
_geom_bond_distance
_geom_bond_site_symmetry_2
Co1 O2 2.013(5) .
Co1 O2 2.013(5) 2
Co1 O1 2.081(5) 6_576
Co1 O1 2.081(5) 5_575
Co1 O38 2.099(10) .
Co1 O10 2.254(7) .
Co2 O2 2.051(5) .
Co2 O3 2.068(5) 6_576
Co2 N8 2.086(5) 4_455
Co2 O5 2.098(5) .
Co2 N25 2.104(6) .
O1 C14 1.256(9) .
O1 Co1 2.081(5) 5_575
O3 C14 1.268(8) .
O3 Co2 2.068(5) 6_575
O5 C15 1.256(10) .
O6 C15 1.243(9) .
N8 C19 1.344(8) .
N8 C34 1.370(9) .
N8 Co2 2.086(5) 4_445
N9 C19 1.321(9) .
N9 C32 1.383(10) .
N9 B35 1.558(10) .
N10 C27 1.353(10) .
N10 C16 1.372(9) .
N10 B35 1.538(12) .
N11 C18 1.342(11) .
N11 C37 1.389(11) .
N11 B35 1.593(10) .
C12 C23 1.354(11) .
C12 C24 1.412(10) .
C12 C14 1.510(9) .
C13 C28 1.390(11) .
C13 C21 1.394(10) .
C13 C15 1.514(9) .
C16 N25 1.318(10) .
C16 C22 1.516(10) .
C18 N20 1.358(10) .
C18 C41 1.428(13) .
C19 C26 1.505(10) .
N20 C33 1.370(13) .
C21 C23 1.377(11) .
C21 N3 1.52(2) .
C24 C28 1.362(10) .
N25 C30 1.384(9) .
C27 C30 1.362(12) .
C28 N1 1.46(3) .
C32 C34 1.342(11) .
C33 C37 1.329(12) .
O38 C4 1.245(10) .
N3 O7 1.23(3) .
N3 O4 1.29(4) .
O8 N1 1.25(3) .
O9 N1 1.21(3) .
C3 C4 1.497(10) .
C4 C3 1.497(10) 2
